data_4063871
loop_
_publ_author_name
'Wells, Kyle D.'
'Ferguson, Michael J.'
'McDonald, Robert'
'Cowie, Martin'

_publ_section_title
;
 Ethylene Substitution in a Bis-Ethylene Complex of Rh/Os and Unusual
 Br\/onsted&#x2212;Lowry Basicity of an N-Heterocyclic Carbene
;
_journal_issue 4
_journal_name_full Organometallics
_journal_page_first 815
_journal_paper_doi 10.1021/om101000y
_journal_volume 30
_journal_year 2011
_chemical_formula_moiety 'C57 H57 O2 Os P5 Rh, C F3 O3 S, C H3 N O2'
_chemical_formula_sum 'C59 H60 F3 N O7 Os P5 Rh S'
_chemical_formula_weight 1432.10
_chemical_name_systematic
; 
 ? 
;
_space_group_IT_number 14
_symmetry_cell_setting monoclinic
_symmetry_space_group_name_Hall '-P 2yn'
_symmetry_space_group_name_H-M 'P 1 21/n 1'
_atom_sites_solution_hydrogens geom
_atom_sites_solution_primary direct
_atom_sites_solution_secondary difmap
_audit_creation_method SHELXL-97
_cell_angle_alpha 90.00
_cell_angle_beta 107.1522(4)
_cell_angle_gamma 90.00
_cell_formula_units_Z 4
_cell_length_a 17.1982(7)
_cell_length_b 19.7172(8)
_cell_length_c 18.3317(7)
_cell_measurement_reflns_used 9823
_cell_measurement_temperature 173(2)
_cell_measurement_theta_max 27.29
_cell_measurement_theta_min 2.19
_cell_volume 5939.8(4)
_computing_cell_refinement 'Bruker SAINT'
_computing_data_collection 'Bruker APEX2'
_computing_data_reduction 'Bruker SAINT'
_computing_molecular_graphics 'Bruker SHELXTL'
_computing_publication_material 'Bruker SHELXTL'
_computing_structure_refinement 'SHELXL-97 (Sheldrick, 2008)'
_computing_structure_solution 'DIRDIF-2008 (Beurskens et al., 2008)'
_diffrn_ambient_temperature 173(2)
_diffrn_measured_fraction_theta_full 0.999
_diffrn_measured_fraction_theta_max 0.999
_diffrn_measurement_device_type 'Bruker APEX-II CCD'
_diffrn_measurement_method '\w scans'
_diffrn_radiation_monochromator graphite
_diffrn_radiation_source 'fine-focus sealed tube'
_diffrn_radiation_type MoK\a
_diffrn_radiation_wavelength 0.71073
_diffrn_reflns_av_R_equivalents 0.0217
_diffrn_reflns_av_sigmaI/netI 0.0179
_diffrn_reflns_limit_h_max 22
_diffrn_reflns_limit_h_min -22
_diffrn_reflns_limit_k_max 25
_diffrn_reflns_limit_k_min -25
_diffrn_reflns_limit_l_max 23
_diffrn_reflns_limit_l_min -23
_diffrn_reflns_number 51776
_diffrn_reflns_theta_full 27.48
_diffrn_reflns_theta_max 27.48
_diffrn_reflns_theta_min 1.43
_exptl_absorpt_coefficient_mu 2.646
_exptl_absorpt_correction_T_max 0.8447
_exptl_absorpt_correction_T_min 0.3400
_exptl_absorpt_correction_type integration
_exptl_absorpt_process_details 'SADABS (Sheldrick, 2008)'
_exptl_crystal_colour orange
_exptl_crystal_density_diffrn 1.601
_exptl_crystal_density_method 'not measured'
_exptl_crystal_description plate
_exptl_crystal_F_000 2864
_exptl_crystal_size_max 0.52
_exptl_crystal_size_mid 0.21
_exptl_crystal_size_min 0.07
_refine_diff_density_max 1.406
_refine_diff_density_min -1.275
_refine_diff_density_rms 0.093
_refine_ls_extinction_method none
_refine_ls_goodness_of_fit_ref 1.034
_refine_ls_hydrogen_treatment constr
_refine_ls_matrix_type full
_refine_ls_number_parameters 704
_refine_ls_number_reflns 13603
_refine_ls_number_restraints 6
_refine_ls_restrained_S_all 1.034
_refine_ls_R_factor_all 0.0296
_refine_ls_R_factor_gt 0.0252
_refine_ls_shift/su_max 0.002
_refine_ls_shift/su_mean 0.000
_refine_ls_structure_factor_coef Fsqd
_refine_ls_weighting_details 'calc w=1/[\s^2^(Fo^2^)+(0.0363P)^2^+10.4521P] where P=(Fo^2^+2Fc^2^)/3'
_refine_ls_weighting_scheme calc
_refine_ls_wR_factor_gt 0.0681
_refine_ls_wR_factor_ref 0.0707
_reflns_number_gt 12293
_reflns_number_total 13603
_reflns_threshold_expression I>2\s(I)
_cod_data_source_file om101000y_si_001.cif
_cod_data_source_block 4
_cod_depositor_comments
;
The following automatic conversions were performed:

'_symmetry_cell_setting' value 'Monoclinic' changed to 'monoclinic'
according to /home/saulius/struct/CIF-dictionaries/cif_core.dic
dictionary named 'cif_core.dic' version 2.4.1 from 2010-06-29.

Automatic conversion script
Id: cif_fix_values 1715 2011-07-08 13:25:40Z adriana 
;
_cod_original_sg_symbol_H-M 'P 21/n'
_cod_database_code 4063871

loop_
_symmetry_equiv_pos_as_xyz
'x, y, z'
'-x+1/2, y+1/2, -z+1/2'
'-x, -y, -z'
'x-1/2, -y-1/2, z-1/2'

loop_
_atom_site_label
_atom_site_type_symbol
_atom_site_fract_x
_atom_site_fract_y
_atom_site_fract_z
_atom_site_U_iso_or_equiv
_atom_site_adp_type
_atom_site_occupancy
_atom_site_symmetry_multiplicity
_atom_site_calc_flag
_atom_site_refinement_flags
_atom_site_disorder_assembly
_atom_site_disorder_group
Os Os 0.193451(6) 0.369655(5) 0.045882(6) 0.01727(4) Uani 1 1 d . . .
Rh Rh 0.211653(13) 0.232779(11) 0.003165(12) 0.02067(5) Uani 1 1 d . . .
P1 P 0.07444(4) 0.34568(4) 0.07935(4) 0.02006(13) Uani 1 1 d . . .
P2 P 0.10258(4) 0.19928(4) 0.04450(4) 0.02173(14) Uani 1 1 d . . .
P3 P 0.30716(4) 0.41044(3) 0.01385(4) 0.01881(13) Uani 1 1 d . . .
P4 P 0.33730(4) 0.26169(4) -0.01678(4) 0.02217(14) Uani 1 1 d . . .
P5 P 0.21360(5) 0.12795(4) -0.05319(5) 0.03038(17) Uani 1 1 d . . .
O1 O 0.13040(14) 0.32416(11) -0.12259(12) 0.0316(5) Uani 1 1 d . . .
O2 O 0.28116(13) 0.27991(11) 0.18175(12) 0.0306(5) Uani 1 1 d . . .
C1 C 0.15544(17) 0.32792(15) -0.05594(16) 0.0235(6) Uani 1 1 d . . .
C2 C 0.25167(17) 0.31056(14) 0.12635(16) 0.0239(6) Uani 1 1 d . . .
C3 C 0.20034(17) 0.46790(14) 0.10042(17) 0.0254(6) Uani 1 1 d . . .
H3A H 0.1786 0.4708 0.1447 0.030 Uiso 1 1 calc R . .
H3B H 0.2513 0.4938 0.1074 0.030 Uiso 1 1 calc R . .
C4 C 0.14175(17) 0.47105(14) 0.02606(17) 0.0254(6) Uani 1 1 d . . .
H4A H 0.1567 0.4988 -0.0128 0.030 Uiso 1 1 calc R . .
H4B H 0.0840 0.4757 0.0245 0.030 Uiso 1 1 calc R . .
C5 C 0.3040(3) 0.0768(2) -0.0110(3) 0.0547(11) Uani 1 1 d . . .
H5A H 0.3041 0.0375 -0.0437 0.066 Uiso 1 1 calc R . .
H5B H 0.3037 0.0612 0.0397 0.066 Uiso 1 1 calc R . .
H5C H 0.3528 0.1042 -0.0063 0.066 Uiso 1 1 calc R . .
C6 C 0.1373(3) 0.06240(19) -0.0598(3) 0.0497(10) Uani 1 1 d . . .
H6A H 0.0830 0.0816 -0.0823 0.060 Uiso 1 1 calc R . .
H6B H 0.1418 0.0451 -0.0086 0.060 Uiso 1 1 calc R . .
H6C H 0.1463 0.0252 -0.0919 0.060 Uiso 1 1 calc R . .
C7 C 0.2044(3) 0.1344(2) -0.1540(2) 0.0492(10) Uani 1 1 d . . .
H7A H 0.2440 0.1674 -0.1615 0.059 Uiso 1 1 calc R . .
H7B H 0.1493 0.1494 -0.1819 0.059 Uiso 1 1 calc R . .
H7C H 0.2148 0.0900 -0.1733 0.059 Uiso 1 1 calc R . .
C8 C 0.07598(17) 0.25786(14) 0.11198(16) 0.0234(5) Uani 1 1 d . . .
H8A H 0.0218 0.2458 0.1167 0.028 Uiso 1 1 calc R . .
H8B H 0.1163 0.2533 0.1630 0.028 Uiso 1 1 calc R . .
C9 C 0.34210(18) 0.35040(14) -0.04542(16) 0.0229(5) Uani 1 1 d . . .
H9A H 0.3990 0.3615 -0.0429 0.028 Uiso 1 1 calc R . .
H9B H 0.3084 0.3558 -0.0991 0.028 Uiso 1 1 calc R . .
C11 C 0.06310(18) 0.39532(15) 0.15986(16) 0.0244(6) Uani 1 1 d . . .
C12 C 0.1195(2) 0.38645(18) 0.23205(18) 0.0320(7) Uani 1 1 d . . .
H12 H 0.1589 0.3513 0.2399 0.038 Uiso 1 1 calc R . .
C13 C 0.1180(2) 0.4287(2) 0.2920(2) 0.0402(8) Uani 1 1 d . . .
H13 H 0.1563 0.4222 0.3408 0.048 Uiso 1 1 calc R . .
C14 C 0.0613(3) 0.47987(19) 0.2813(2) 0.0444(9) Uani 1 1 d . . .
H14 H 0.0608 0.5088 0.3226 0.053 Uiso 1 1 calc R . .
C15 C 0.0053(2) 0.48931(18) 0.2108(2) 0.0425(8) Uani 1 1 d . . .
H15 H -0.0338 0.5246 0.2036 0.051 Uiso 1 1 calc R . .
C16 C 0.0059(2) 0.44706(16) 0.14989(19) 0.0321(7) Uani 1 1 d . . .
H16 H -0.0329 0.4536 0.1014 0.039 Uiso 1 1 calc R . .
C21 C -0.02408(17) 0.35310(15) 0.00680(17) 0.0241(6) Uani 1 1 d . . .
C22 C -0.02941(18) 0.37785(15) -0.06537(18) 0.0265(6) Uani 1 1 d . . .
H22 H 0.0179 0.3945 -0.0760 0.032 Uiso 1 1 calc R . .
C23 C -0.1038(2) 0.37849(17) -0.12223(19) 0.0338(7) Uani 1 1 d . . .
H23 H -0.1070 0.3954 -0.1715 0.041 Uiso 1 1 calc R . .
C24 C -0.1730(2) 0.35462(17) -0.1072(2) 0.0376(8) Uani 1 1 d . . .
H24 H -0.2235 0.3542 -0.1464 0.045 Uiso 1 1 calc R . .
C25 C -0.16862(19) 0.33136(18) -0.0351(2) 0.0398(8) Uani 1 1 d . . .
H25 H -0.2164 0.3155 -0.0246 0.048 Uiso 1 1 calc R . .
C26 C -0.09490(19) 0.33100(17) 0.0220(2) 0.0335(7) Uani 1 1 d . . .
H26 H -0.0925 0.3157 0.0717 0.040 Uiso 1 1 calc R . .
C31 C 0.00406(18) 0.18577(15) -0.02614(17) 0.0266(6) Uani 1 1 d . . .
C32 C -0.0034(2) 0.19931(15) -0.10265(18) 0.0312(7) Uani 1 1 d . . .
H32 H 0.0430 0.2127 -0.1171 0.037 Uiso 1 1 calc R . .
C33 C -0.0788(2) 0.19319(17) -0.1581(2) 0.0399(8) Uani 1 1 d . . .
H33 H -0.0838 0.2027 -0.2101 0.048 Uiso 1 1 calc R . .
C34 C -0.1457(2) 0.17340(18) -0.1369(2) 0.0447(9) Uani 1 1 d . . .
H34 H -0.1970 0.1692 -0.1747 0.054 Uiso 1 1 calc R . .
C35 C -0.1395(2) 0.1597(2) -0.0619(2) 0.0440(9) Uani 1 1 d . . .
H35 H -0.1862 0.1455 -0.0482 0.053 Uiso 1 1 calc R . .
C36 C -0.06468(19) 0.16647(17) -0.0059(2) 0.0344(7) Uani 1 1 d . . .
H36 H -0.0607 0.1579 0.0461 0.041 Uiso 1 1 calc R . .
C41 C 0.12425(18) 0.12218(14) 0.10288(17) 0.0255(6) Uani 1 1 d . . .
C42 C 0.1988(2) 0.11920(16) 0.15942(19) 0.0316(7) Uani 1 1 d . . .
H42 H 0.2337 0.1576 0.1686 0.038 Uiso 1 1 calc R . .
C43 C 0.2229(2) 0.06097(18) 0.2024(2) 0.0386(8) Uani 1 1 d . . .
H43 H 0.2735 0.0600 0.2415 0.046 Uiso 1 1 calc R . .
C44 C 0.1737(2) 0.00433(17) 0.1888(2) 0.0390(8) Uani 1 1 d . . .
H44 H 0.1907 -0.0359 0.2176 0.047 Uiso 1 1 calc R . .
C45 C 0.1000(2) 0.00635(18) 0.1334(2) 0.0399(8) Uani 1 1 d . . .
H45 H 0.0661 -0.0327 0.1239 0.048 Uiso 1 1 calc R . .
C46 C 0.0744(2) 0.06506(17) 0.09094(19) 0.0339(7) Uani 1 1 d . . .
H46 H 0.0227 0.0662 0.0536 0.041 Uiso 1 1 calc R . .
C51 C 0.28978(17) 0.48688(15) -0.04570(16) 0.0240(6) Uani 1 1 d . . .
C52 C 0.24555(19) 0.48204(17) -0.12246(18) 0.0320(7) Uani 1 1 d . . .
H52 H 0.2257 0.4392 -0.1435 0.038 Uiso 1 1 calc R . .
C53 C 0.2302(2) 0.5394(2) -0.1686(2) 0.0414(8) Uani 1 1 d . . .
H53 H 0.2002 0.5356 -0.2211 0.050 Uiso 1 1 calc R . .
C54 C 0.2587(2) 0.60200(19) -0.1382(2) 0.0421(8) Uani 1 1 d . . .
H54 H 0.2485 0.6411 -0.1698 0.050 Uiso 1 1 calc R . .
C55 C 0.3018(2) 0.60782(17) -0.0623(2) 0.0381(8) Uani 1 1 d . . .
H55 H 0.3211 0.6509 -0.0415 0.046 Uiso 1 1 calc R . .
C56 C 0.31719(19) 0.55016(16) -0.01556(19) 0.0297(6) Uani 1 1 d . . .
H56 H 0.3465 0.5543 0.0370 0.036 Uiso 1 1 calc R . .
C61 C 0.40015(16) 0.43031(14) 0.08989(16) 0.0219(5) Uani 1 1 d . . .
C62 C 0.40607(18) 0.42089(16) 0.16621(17) 0.0280(6) Uani 1 1 d . . .
H62 H 0.3606 0.4045 0.1804 0.034 Uiso 1 1 calc R . .
C63 C 0.4788(2) 0.43553(19) 0.22230(18) 0.0353(7) Uani 1 1 d . . .
H63 H 0.4829 0.4282 0.2745 0.042 Uiso 1 1 calc R . .
C64 C 0.54529(19) 0.46068(17) 0.20281(19) 0.0333(7) Uani 1 1 d . . .
H64 H 0.5942 0.4717 0.2413 0.040 Uiso 1 1 calc R . .
C65 C 0.53949(19) 0.46956(17) 0.12661(19) 0.0326(7) Uani 1 1 d . . .
H65 H 0.5848 0.4863 0.1125 0.039 Uiso 1 1 calc R . .
C66 C 0.46787(18) 0.45417(16) 0.07074(18) 0.0289(6) Uani 1 1 d . . .
H66 H 0.4648 0.4600 0.0185 0.035 Uiso 1 1 calc R . .
C71 C 0.42131(18) 0.25104(15) 0.07058(16) 0.0249(6) Uani 1 1 d . . .
C72 C 0.4123(2) 0.20769(17) 0.12700(18) 0.0329(7) Uani 1 1 d . . .
H72 H 0.3618 0.1854 0.1212 0.039 Uiso 1 1 calc R . .
C73 C 0.4777(2) 0.1968(2) 0.1926(2) 0.0433(8) Uani 1 1 d . . .
H73 H 0.4716 0.1668 0.2310 0.052 Uiso 1 1 calc R . .
C74 C 0.5506(2) 0.2293(2) 0.2018(2) 0.0465(9) Uani 1 1 d . . .
H74 H 0.5946 0.2219 0.2466 0.056 Uiso 1 1 calc R . .
C75 C 0.5599(2) 0.2724(2) 0.1460(2) 0.0428(8) Uani 1 1 d . . .
H75 H 0.6104 0.2949 0.1525 0.051 Uiso 1 1 calc R . .
C76 C 0.49619(19) 0.28316(17) 0.08028(19) 0.0331(7) Uani 1 1 d . . .
H76 H 0.5034 0.3125 0.0417 0.040 Uiso 1 1 calc R . .
C81 C 0.3809(2) 0.22462(16) -0.08824(18) 0.0300(6) Uani 1 1 d . . .
C82 C 0.3514(2) 0.24457(17) -0.16446(18) 0.0346(7) Uani 1 1 d . . .
H82 H 0.3085 0.2767 -0.1792 0.041 Uiso 1 1 calc R . .
C83 C 0.3841(3) 0.2181(2) -0.2189(2) 0.0455(9) Uani 1 1 d . . .
H83 H 0.3639 0.2323 -0.2706 0.055 Uiso 1 1 calc R . .
C84 C 0.4459(3) 0.1711(3) -0.1980(3) 0.0625(12) Uani 1 1 d . . .
H84 H 0.4672 0.1519 -0.2356 0.075 Uiso 1 1 calc R . .
C85 C 0.4767(3) 0.1518(3) -0.1230(3) 0.0671(14) Uani 1 1 d . . .
H85 H 0.5201 0.1200 -0.1089 0.081 Uiso 1 1 calc R . .
C86 C 0.4451(3) 0.1785(2) -0.0679(2) 0.0483(9) Uani 1 1 d . . .
H86 H 0.4672 0.1653 -0.0160 0.058 Uiso 1 1 calc R . .
S S 0.27864(14) 0.39313(10) 0.66641(12) 0.1058(6) Uani 1 1 d . . .
F91 F 0.2093(4) 0.3935(3) 0.5201(3) 0.1467(19) Uani 1 1 d . . .
F92 F 0.1244(4) 0.3828(4) 0.5863(4) 0.195(3) Uani 1 1 d . . .
F93 F 0.2035(7) 0.2997(3) 0.5744(6) 0.269(5) Uani 1 1 d . . .
O91 O 0.2557(5) 0.3611(3) 0.7256(3) 0.164(3) Uani 1 1 d . . .
O92 O 0.3500(4) 0.3671(4) 0.6444(4) 0.179(3) Uani 1 1 d . . .
O93 O 0.2685(3) 0.4646(2) 0.6652(3) 0.1120(17) Uani 1 1 d . . .
C91 C 0.2022(7) 0.3639(4) 0.5819(6) 0.121(3) Uani 1 1 d . . .
O1S O 0.1269(4) 0.2216(4) 0.3075(4) 0.096(2) Uiso 0.65 1 d PD A 1
O2S O 0.0953(6) 0.1816(5) 0.4007(5) 0.120(3) Uiso 0.65 1 d PD A 1
N1S N 0.0890(5) 0.1809(4) 0.3318(5) 0.077(2) Uiso 0.65 1 d PD A 1
C1S C 0.0332(7) 0.1320(6) 0.2830(5) 0.089(3) Uiso 0.65 1 d PD A 1
H1SA H 0.0545 0.0860 0.2956 0.106 Uiso 0.65 1 calc PR A 1
H1SB H 0.0281 0.1417 0.2294 0.106 Uiso 0.65 1 calc PR A 1
H1SC H -0.0204 0.1356 0.2915 0.106 Uiso 0.65 1 calc PR A 1
O3S O 0.1222(9) 0.1945(10) 0.3644(10) 0.146(7) Uiso 0.35 1 d PD B 2
O4S O 0.0313(8) 0.1528(7) 0.4049(7) 0.100(4) Uiso 0.35 1 d PD B 2
N2S N 0.0599(9) 0.1615(8) 0.3516(6) 0.085(4) Uiso 0.35 1 d PD B 2
C2S C 0.0119(12) 0.1424(12) 0.2743(8) 0.089(3) Uiso 0.35 1 d PD B 2
H2SA H -0.0044 0.1833 0.2433 0.106 Uiso 0.35 1 calc PR B 2
H2SB H -0.0368 0.1176 0.2766 0.106 Uiso 0.35 1 calc PR B 2
H2SC H 0.0447 0.1134 0.2515 0.106 Uiso 0.35 1 calc PR B 2

loop_
_atom_site_aniso_label
_atom_site_aniso_U_11
_atom_site_aniso_U_22
_atom_site_aniso_U_33
_atom_site_aniso_U_23
_atom_site_aniso_U_13
_atom_site_aniso_U_12
Os 0.01772(6) 0.01662(6) 0.01760(6) -0.00033(4) 0.00541(4) -0.00026(4)
Rh 0.02237(10) 0.01752(10) 0.02198(10) -0.00116(8) 0.00632(8) -0.00036(8)
P1 0.0198(3) 0.0213(3) 0.0197(3) 0.0007(3) 0.0067(3) -0.0005(3)
P2 0.0222(3) 0.0198(3) 0.0212(3) 0.0007(3) 0.0033(3) -0.0026(3)
P3 0.0199(3) 0.0190(3) 0.0181(3) 0.0008(3) 0.0065(3) -0.0005(2)
P4 0.0245(3) 0.0208(3) 0.0225(3) -0.0013(3) 0.0089(3) 0.0019(3)
P5 0.0347(4) 0.0228(4) 0.0335(4) -0.0071(3) 0.0098(3) -0.0016(3)
O1 0.0392(12) 0.0316(11) 0.0209(10) -0.0003(9) 0.0040(9) 0.0010(9)
O2 0.0303(11) 0.0311(11) 0.0255(11) 0.0046(9) 0.0008(9) 0.0002(9)
C1 0.0223(13) 0.0243(14) 0.0247(14) -0.0015(11) 0.0081(11) -0.0019(11)
C2 0.0202(13) 0.0231(13) 0.0279(14) -0.0005(11) 0.0061(11) -0.0014(10)
C3 0.0252(14) 0.0202(13) 0.0334(15) -0.0060(11) 0.0130(12) -0.0023(11)
C4 0.0248(13) 0.0193(13) 0.0344(15) 0.0009(11) 0.0123(12) 0.0015(11)
C5 0.053(2) 0.0305(19) 0.070(3) -0.0098(18) 0.000(2) 0.0110(17)
C6 0.060(2) 0.0317(18) 0.065(3) -0.0197(18) 0.030(2) -0.0165(17)
C7 0.062(3) 0.051(2) 0.036(2) -0.0187(17) 0.0170(18) -0.0200(19)
C8 0.0251(13) 0.0228(13) 0.0225(13) 0.0023(11) 0.0072(11) -0.0023(11)
C9 0.0261(14) 0.0230(13) 0.0213(13) 0.0003(11) 0.0095(11) 0.0014(11)
C11 0.0274(14) 0.0246(14) 0.0252(14) -0.0010(11) 0.0137(11) -0.0044(11)
C12 0.0297(15) 0.0397(17) 0.0286(15) -0.0027(13) 0.0116(13) -0.0036(13)
C13 0.0448(19) 0.050(2) 0.0287(16) -0.0068(15) 0.0153(15) -0.0137(16)
C14 0.063(2) 0.0388(19) 0.0410(19) -0.0158(16) 0.0310(18) -0.0146(17)
C15 0.056(2) 0.0322(17) 0.049(2) -0.0035(15) 0.0301(18) 0.0024(16)
C16 0.0398(17) 0.0279(15) 0.0335(16) 0.0008(13) 0.0180(14) 0.0031(13)
C21 0.0199(13) 0.0242(13) 0.0275(14) -0.0009(11) 0.0062(11) 0.0020(11)
C22 0.0244(14) 0.0244(14) 0.0293(15) -0.0002(11) 0.0057(12) 0.0032(11)
C23 0.0305(16) 0.0353(17) 0.0302(16) -0.0006(13) 0.0007(13) 0.0058(13)
C24 0.0245(15) 0.0328(17) 0.047(2) -0.0035(15) -0.0026(14) 0.0046(13)
C25 0.0202(14) 0.0364(18) 0.061(2) 0.0017(16) 0.0095(14) 0.0006(13)
C26 0.0264(15) 0.0362(17) 0.0397(18) 0.0058(14) 0.0126(13) 0.0011(13)
C31 0.0253(14) 0.0217(13) 0.0274(14) -0.0026(11) -0.0006(11) -0.0016(11)
C32 0.0362(16) 0.0238(14) 0.0278(15) -0.0014(12) 0.0002(13) -0.0020(12)
C33 0.045(2) 0.0295(16) 0.0306(16) -0.0015(13) -0.0107(14) 0.0002(14)
C34 0.0348(18) 0.0348(18) 0.048(2) -0.0066(16) -0.0144(16) 0.0012(14)
C35 0.0258(16) 0.042(2) 0.058(2) -0.0108(18) 0.0029(16) -0.0034(14)
C36 0.0287(15) 0.0343(17) 0.0377(17) -0.0043(14) 0.0059(13) -0.0026(13)
C41 0.0292(15) 0.0204(13) 0.0260(14) 0.0021(11) 0.0067(12) -0.0022(11)
C42 0.0323(16) 0.0248(15) 0.0331(16) 0.0018(12) 0.0026(13) -0.0046(12)
C43 0.0388(18) 0.0324(17) 0.0363(18) 0.0068(14) -0.0017(14) 0.0005(14)
C44 0.049(2) 0.0258(16) 0.0374(18) 0.0091(14) 0.0057(15) -0.0005(14)
C45 0.046(2) 0.0287(16) 0.0408(19) 0.0054(14) 0.0065(15) -0.0116(15)
C46 0.0349(16) 0.0292(16) 0.0324(16) 0.0032(13) 0.0018(13) -0.0076(13)
C51 0.0229(13) 0.0251(14) 0.0270(14) 0.0061(11) 0.0121(11) 0.0033(11)
C52 0.0296(15) 0.0342(17) 0.0301(15) 0.0064(13) 0.0055(12) -0.0025(13)
C53 0.0364(18) 0.049(2) 0.0351(18) 0.0178(16) 0.0046(14) 0.0031(15)
C54 0.0403(19) 0.0352(18) 0.052(2) 0.0224(16) 0.0151(16) 0.0056(15)
C55 0.0449(19) 0.0240(15) 0.051(2) 0.0073(15) 0.0227(17) 0.0026(14)
C56 0.0343(16) 0.0257(15) 0.0323(16) 0.0016(12) 0.0146(13) 0.0013(12)
C61 0.0213(13) 0.0221(13) 0.0222(13) 0.0005(10) 0.0060(10) -0.0013(10)
C62 0.0284(15) 0.0326(16) 0.0241(14) 0.0001(12) 0.0095(12) -0.0044(12)
C63 0.0352(17) 0.047(2) 0.0212(14) 0.0020(13) 0.0046(12) -0.0061(15)
C64 0.0264(15) 0.0377(17) 0.0305(16) 0.0008(13) 0.0004(12) -0.0033(13)
C65 0.0243(14) 0.0383(17) 0.0361(17) 0.0025(14) 0.0100(13) -0.0047(13)
C66 0.0255(14) 0.0353(16) 0.0265(14) 0.0036(12) 0.0088(12) -0.0044(12)
C71 0.0266(14) 0.0250(14) 0.0245(14) 0.0013(11) 0.0096(11) 0.0046(11)
C72 0.0355(17) 0.0319(16) 0.0329(16) 0.0039(13) 0.0126(13) 0.0020(13)
C73 0.048(2) 0.052(2) 0.0303(17) 0.0155(16) 0.0109(15) 0.0058(17)
C74 0.042(2) 0.060(2) 0.0315(18) 0.0092(17) 0.0002(15) 0.0072(17)
C75 0.0300(17) 0.051(2) 0.043(2) 0.0082(17) 0.0037(15) 0.0006(15)
C76 0.0273(15) 0.0369(17) 0.0339(16) 0.0077(14) 0.0073(13) 0.0012(13)
C81 0.0354(16) 0.0269(15) 0.0312(16) -0.0040(12) 0.0153(13) 0.0021(12)
C82 0.0421(18) 0.0339(17) 0.0300(16) -0.0058(13) 0.0140(14) -0.0012(14)
C83 0.061(2) 0.047(2) 0.0334(18) -0.0090(16) 0.0224(17) -0.0053(18)
C84 0.076(3) 0.071(3) 0.054(3) -0.015(2) 0.039(2) 0.016(3)
C85 0.078(3) 0.073(3) 0.060(3) -0.006(2) 0.034(3) 0.037(3)
C86 0.055(2) 0.052(2) 0.043(2) -0.0008(17) 0.0237(18) 0.0194(19)
S 0.1212(15) 0.0811(11) 0.1026(13) 0.0401(10) 0.0135(11) -0.0051(11)
F91 0.187(5) 0.164(5) 0.104(3) -0.016(3) 0.066(4) -0.023(4)
F92 0.115(4) 0.296(9) 0.178(6) -0.030(6) 0.046(4) -0.072(5)
F93 0.417(14) 0.100(5) 0.342(11) -0.067(6) 0.192(10) -0.097(6)
O91 0.273(9) 0.121(4) 0.111(4) 0.075(4) 0.077(5) 0.056(5)
O92 0.118(5) 0.291(10) 0.137(5) 0.039(5) 0.053(4) 0.070(5)
O93 0.159(5) 0.063(3) 0.098(3) 0.017(2) 0.012(3) -0.032(3)
C91 0.153(9) 0.093(6) 0.128(7) -0.019(5) 0.060(6) -0.049(5)

loop_
_atom_type_symbol
_atom_type_description
_atom_type_scat_dispersion_real
_atom_type_scat_dispersion_imag
_atom_type_scat_source
C C 0.0033 0.0016 'International Tables Vol C Tables 4.2.6.8 and 6.1.1.4'
H H 0.0000 0.0000 'International Tables Vol C Tables 4.2.6.8 and 6.1.1.4'
N N 0.0061 0.0033 'International Tables Vol C Tables 4.2.6.8 and 6.1.1.4'
O O 0.0106 0.0060 'International Tables Vol C Tables 4.2.6.8 and 6.1.1.4'
F F 0.0171 0.0103 'International Tables Vol C Tables 4.2.6.8 and 6.1.1.4'
P P 0.1023 0.0942 'International Tables Vol C Tables 4.2.6.8 and 6.1.1.4'
S S 0.1246 0.1234 'International Tables Vol C Tables 4.2.6.8 and 6.1.1.4'
Rh Rh -1.1178 0.9187 'International Tables Vol C Tables 4.2.6.8 and 6.1.1.4'
Os Os -1.2165 7.6030 'International Tables Vol C Tables 4.2.6.8 and 6.1.1.4'

loop_
_geom_angle_atom_site_label_1
_geom_angle_atom_site_label_2
_geom_angle_atom_site_label_3
_geom_angle
C2 Os C1 115.37(12)
C2 Os C3 104.10(12)
C1 Os C3 140.30(12)
C2 Os C4 141.58(12)
C1 Os C4 102.76(12)
C3 Os C4 38.68(11)
C2 Os P3 96.68(8)
C1 Os P3 88.52(8)
C3 Os P3 82.69(8)
C4 Os P3 88.45(8)
C2 Os P1 88.53(8)
C1 Os P1 95.29(8)
C3 Os P1 89.58(8)
C4 Os P1 83.34(8)
P3 Os P1 171.53(2)
C2 Os Rh 63.96(9)
C1 Os Rh 51.42(8)
C3 Os Rh 167.62(8)
C4 Os Rh 153.68(8)
P3 Os Rh 95.082(18)
P1 Os Rh 93.200(18)
C1 Rh P5 126.39(8)
C1 Rh P2 96.98(7)
P5 Rh P2 90.63(3)
C1 Rh P4 90.41(7)
P5 Rh P4 90.69(3)
P2 Rh P4 169.75(3)
C1 Rh Os 43.39(7)
P5 Rh Os 169.78(2)
P2 Rh Os 90.858(19)
P4 Rh Os 89.637(19)
C21 P1 C11 104.36(13)
C21 P1 C8 103.59(13)
C11 P1 C8 103.73(13)
C21 P1 Os 119.08(10)
C11 P1 Os 114.28(9)
C8 P1 Os 110.23(10)
C31 P2 C41 106.25(14)
C31 P2 C8 101.85(14)
C41 P2 C8 100.11(13)
C31 P2 Rh 118.80(11)
C41 P2 Rh 112.50(10)
C8 P2 Rh 115.17(9)
C9 P3 C61 103.04(13)
C9 P3 C51 101.73(13)
C61 P3 C51 103.32(13)
C9 P3 Os 111.86(10)
C61 P3 Os 119.31(9)
C51 P3 Os 115.45(9)
C71 P4 C9 105.66(13)
C71 P4 C81 101.25(14)
C9 P4 C81 96.46(14)
C71 P4 Rh 111.07(10)
C9 P4 Rh 113.22(10)
C81 P4 Rh 126.64(11)
C7 P5 C6 97.92(19)
C7 P5 C5 106.2(2)
C6 P5 C5 98.2(2)
C7 P5 Rh 112.56(14)
C6 P5 Rh 123.96(13)
C5 P5 Rh 115.29(13)
O1 C1 Os 158.9(2)
O1 C1 Rh 115.2(2)
Os C1 Rh 85.18(11)
O2 C2 Os 169.8(3)
C4 C3 Os 70.94(16)
C3 C4 Os 70.38(16)
P1 C8 P2 110.83(15)
P3 C9 P4 113.42(15)
C16 C11 C12 118.7(3)
C16 C11 P1 121.7(2)
C12 C11 P1 119.1(2)
C13 C12 C11 120.3(3)
C14 C13 C12 120.3(3)
C13 C14 C15 120.2(3)
C14 C15 C16 120.1(3)
C11 C16 C15 120.3(3)
C22 C21 C26 118.9(3)
C22 C21 P1 120.6(2)
C26 C21 P1 120.4(2)
C21 C22 C23 120.3(3)
C24 C23 C22 120.3(3)
C25 C24 C23 119.8(3)
C24 C25 C26 120.3(3)
C25 C26 C21 120.3(3)
C36 C31 C32 119.1(3)
C36 C31 P2 122.3(2)
C32 C31 P2 118.5(2)
C31 C32 C33 120.4(3)
C34 C33 C32 119.6(3)
C35 C34 C33 120.9(3)
C34 C35 C36 120.0(4)
C31 C36 C35 120.1(3)
C42 C41 C46 118.1(3)
C42 C41 P2 117.0(2)
C46 C41 P2 124.7(2)
C43 C42 C41 120.9(3)
C44 C43 C42 120.2(3)
C45 C44 C43 119.7(3)
C44 C45 C46 120.6(3)
C45 C46 C41 120.4(3)
C56 C51 C52 118.9(3)
C56 C51 P3 121.7(2)
C52 C51 P3 119.4(2)
C53 C52 C51 120.6(3)
C54 C53 C52 119.9(3)
C55 C54 C53 120.3(3)
C54 C55 C56 120.0(3)
C51 C56 C55 120.3(3)
C62 C61 C66 118.8(3)
C62 C61 P3 121.9(2)
C66 C61 P3 119.2(2)
C61 C62 C63 120.0(3)
C64 C63 C62 120.8(3)
C65 C64 C63 119.1(3)
C64 C65 C66 120.2(3)
C65 C66 C61 121.0(3)
C72 C71 C76 119.1(3)
C72 C71 P4 119.5(2)
C76 C71 P4 121.4(2)
C71 C72 C73 119.8(3)
C74 C73 C72 120.5(3)
C73 C74 C75 119.9(3)
C74 C75 C76 120.4(3)
C75 C76 C71 120.3(3)
C86 C81 C82 118.6(3)
C86 C81 P4 121.7(3)
C82 C81 P4 119.7(2)
C83 C82 C81 120.7(3)
C84 C83 C82 119.8(4)
C85 C84 C83 120.2(4)
C84 C85 C86 120.5(4)
C85 C86 C81 120.2(4)
O91 S O93 113.3(4)
O91 S O92 119.6(4)
O93 S O92 116.4(4)
O91 S C91 102.7(5)
O93 S C91 104.4(4)
O92 S C91 96.1(5)
F93 C91 F91 109.9(9)
F93 C91 F92 108.3(8)
F91 C91 F92 105.2(9)
F93 C91 S 112.2(9)
F91 C91 S 111.7(6)
F92 C91 S 109.2(6)
O1S N1S O2S 118.6(8)
O1S N1S C1S 122.9(8)
O2S N1S C1S 118.4(9)
O3S N2S O4S 117.2(9)
O3S N2S C2S 122.6(10)
O4S N2S C2S 119.3(10)

loop_
_geom_bond_atom_site_label_1
_geom_bond_atom_site_label_2
_geom_bond_distance
Os C2 1.914(3)
Os C1 1.967(3)
Os C3 2.167(3)
Os C4 2.175(3)
Os P3 2.3437(7)
Os P1 2.3515(7)
Os Rh 2.8530(3)
Rh C1 2.238(3)
Rh P5 2.3155(8)
Rh P2 2.3168(7)
Rh P4 2.3652(8)
P1 C21 1.825(3)
P1 C11 1.829(3)
P1 C8 1.829(3)
P2 C31 1.823(3)
P2 C41 1.833(3)
P2 C8 1.846(3)
P3 C9 1.824(3)
P3 C61 1.827(3)
P3 C51 1.833(3)
P4 C71 1.825(3)
P4 C9 1.835(3)
P4 C81 1.842(3)
P5 C7 1.813(4)
P5 C6 1.820(4)
P5 C5 1.823(4)
O1 C1 1.172(3)
O2 C2 1.162(4)
C3 C4 1.438(4)
C11 C16 1.391(4)
C11 C12 1.402(4)
C12 C13 1.385(5)
C13 C14 1.377(6)
C14 C15 1.378(6)
C15 C16 1.395(5)
C21 C22 1.388(4)
C21 C26 1.397(4)
C22 C23 1.392(4)
C23 C24 1.381(5)
C24 C25 1.380(5)
C25 C26 1.386(5)
C31 C36 1.393(4)
C31 C32 1.396(4)
C32 C33 1.397(4)
C33 C34 1.375(6)
C34 C35 1.375(6)
C35 C36 1.397(5)
C41 C42 1.393(4)
C41 C46 1.393(4)
C42 C43 1.385(4)
C43 C44 1.379(5)
C44 C45 1.371(5)
C45 C46 1.391(5)
C51 C56 1.389(4)
C51 C52 1.392(4)
C52 C53 1.390(5)
C53 C54 1.384(6)
C54 C55 1.375(5)
C55 C56 1.401(4)
C61 C62 1.385(4)
C61 C66 1.394(4)
C62 C63 1.395(4)
C63 C64 1.386(5)
C64 C65 1.382(5)
C65 C66 1.384(4)
C71 C72 1.385(4)
C71 C76 1.398(4)
C72 C73 1.399(5)
C73 C74 1.373(6)
C74 C75 1.375(5)
C75 C76 1.385(5)
C81 C86 1.393(5)
C81 C82 1.395(5)
C82 C83 1.384(5)
C83 C84 1.377(6)
C84 C85 1.372(7)
C85 C86 1.386(5)
S O91 1.409(6)
S O93 1.419(5)
S O92 1.491(6)
S C91 1.806(10)
F91 C91 1.310(10)
F92 C91 1.415(11)
F93 C91 1.273(10)
O1S N1S 1.200(10)
O2S N1S 1.235(10)
N1S C1S 1.464(10)
O3S N2S 1.216(12)
O4S N2S 1.229(11)
N2S C2S 1.462(11)

loop_
_geom_torsion_atom_site_label_1
_geom_torsion_atom_site_label_2
_geom_torsion_atom_site_label_3
_geom_torsion_atom_site_label_4
_geom_torsion
C2 Os Rh C1 -178.99(14)
C3 Os Rh C1 -163.0(4)
C4 Os Rh C1 12.8(2)
P3 Os Rh C1 -84.02(10)
P1 Os Rh C1 94.22(10)
C2 Os Rh P5 -180(19)
C1 Os Rh P5 -0.91(17)
C3 Os Rh P5 -163.9(4)
C4 Os Rh P5 11.9(2)
P3 Os Rh P5 -84.93(14)
P1 Os Rh P5 93.31(14)
C2 Os Rh P2 81.74(9)
C1 Os Rh P2 -99.27(10)
C3 Os Rh P2 97.7(4)
C4 Os Rh P2 -86.48(17)
P3 Os Rh P2 176.71(2)
P1 Os Rh P2 -5.05(2)
C2 Os Rh P4 -88.02(9)
C1 Os Rh P4 90.98(10)
C3 Os Rh P4 -72.1(4)
C4 Os Rh P4 103.76(17)
P3 Os Rh P4 6.95(2)
P1 Os Rh P4 -174.81(2)
C2 Os P1 C21 -153.95(14)
C1 Os P1 C21 -38.61(14)
C3 Os P1 C21 101.93(14)
C4 Os P1 C21 63.67(14)
P3 Os P1 C21 77.9(2)
Rh Os P1 C21 -90.14(11)
C2 Os P1 C11 81.83(14)
C1 Os P1 C11 -162.82(14)
C3 Os P1 C11 -22.28(13)
C4 Os P1 C11 -60.55(13)
P3 Os P1 C11 -46.3(2)
Rh Os P1 C11 145.64(11)
C2 Os P1 C8 -34.51(13)
C1 Os P1 C8 80.83(13)
C3 Os P1 C8 -138.63(13)
C4 Os P1 C8 -176.89(13)
P3 Os P1 C8 -162.68(17)
Rh Os P1 C8 29.30(10)
C1 Rh P2 C31 58.21(13)
P5 Rh P2 C31 -68.59(11)
P4 Rh P2 C31 -165.99(17)
Os Rh P2 C31 101.30(11)
C1 Rh P2 C41 -176.80(13)
P5 Rh P2 C41 56.40(11)
P4 Rh P2 C41 -41.0(2)
Os Rh P2 C41 -133.71(10)
C1 Rh P2 C8 -62.93(13)
P5 Rh P2 C8 170.27(10)
P4 Rh P2 C8 72.86(19)
Os Rh P2 C8 -19.85(10)
C2 Os P3 C9 79.46(13)
C1 Os P3 C9 -35.92(13)
C3 Os P3 C9 -177.12(13)
C4 Os P3 C9 -138.73(13)
P1 Os P3 C9 -152.85(17)
Rh Os P3 C9 15.14(10)
C2 Os P3 C61 -40.81(14)
C1 Os P3 C61 -156.18(14)
C3 Os P3 C61 62.62(13)
C4 Os P3 C61 101.00(13)
P1 Os P3 C61 86.89(19)
Rh Os P3 C61 -105.13(11)
C2 Os P3 C51 -164.85(14)
C1 Os P3 C51 79.78(14)
C3 Os P3 C51 -61.42(13)
C4 Os P3 C51 -23.04(13)
P1 Os P3 C51 -37.2(2)
Rh Os P3 C51 130.83(11)
C1 Rh P4 C71 132.94(13)
P5 Rh P4 C71 -100.66(10)
P2 Rh P4 C71 -3.3(2)
Os Rh P4 C71 89.56(10)
C1 Rh P4 C9 14.26(12)
P5 Rh P4 C9 140.66(10)
P2 Rh P4 C9 -121.95(17)
Os Rh P4 C9 -29.13(10)
C1 Rh P4 C81 -103.88(15)
P5 Rh P4 C81 22.51(13)
P2 Rh P4 C81 119.91(19)
Os Rh P4 C81 -147.27(13)
C1 Rh P5 C7 24.64(19)
P2 Rh P5 C7 123.79(16)
P4 Rh P5 C7 -66.38(16)
Os Rh P5 C7 25.4(2)
C1 Rh P5 C6 -92.7(2)
P2 Rh P5 C6 6.42(19)
P4 Rh P5 C6 176.25(19)
Os Rh P5 C6 -92.0(2)
C1 Rh P5 C5 146.7(2)
P2 Rh P5 C5 -114.19(19)
P4 Rh P5 C5 55.64(19)
Os Rh P5 C5 147.4(2)
C2 Os C1 O1 -164.1(6)
C3 Os C1 O1 9.3(8)
C4 Os C1 O1 20.7(7)
P3 Os C1 O1 -67.4(7)
P1 Os C1 O1 105.0(7)
Rh Os C1 O1 -165.1(7)
C2 Os C1 Rh 1.00(14)
C3 Os C1 Rh 174.38(12)
C4 Os C1 Rh -174.23(9)
P3 Os C1 Rh 97.70(7)
P1 Os C1 Rh -89.88(7)
P5 Rh C1 O1 -6.1(3)
P2 Rh C1 O1 -102.0(2)
P4 Rh C1 O1 85.1(2)
Os Rh C1 O1 174.1(3)
P5 Rh C1 Os 179.80(4)
P2 Rh C1 Os 83.83(8)
P4 Rh C1 Os -89.04(8)
C1 Os C2 O2 -143.0(14)
C3 Os C2 O2 41.3(14)
C4 Os C2 O2 29.5(15)
P3 Os C2 O2 125.4(14)
P1 Os C2 O2 -47.9(14)
Rh Os C2 O2 -142.2(14)
C2 Os C3 C4 -168.21(17)
C1 Os C3 C4 18.0(3)
P3 Os C3 C4 96.70(16)
P1 Os C3 C4 -79.83(16)
Rh Os C3 C4 177.0(3)
C2 Os C4 C3 18.6(3)
C1 Os C4 C3 -168.35(17)
P3 Os C4 C3 -80.22(16)
P1 Os C4 C3 97.71(16)
Rh Os C4 C3 -178.57(14)
C21 P1 C8 P2 79.76(17)
C11 P1 C8 P2 -171.46(14)
Os P1 C8 P2 -48.70(16)
C31 P2 C8 P1 -84.49(17)
C41 P2 C8 P1 166.37(15)
Rh P2 C8 P1 45.49(17)
C61 P3 C9 P4 89.97(17)
C51 P3 C9 P4 -163.20(15)
Os P3 C9 P4 -39.41(17)
C71 P4 C9 P3 -74.19(18)
C81 P4 C9 P3 -177.83(17)
Rh P4 C9 P3 47.58(17)
C21 P1 C11 C16 -23.9(3)
C8 P1 C11 C16 -132.1(3)
Os P1 C11 C16 107.9(2)
C21 P1 C11 C12 163.6(2)
C8 P1 C11 C12 55.4(3)
Os P1 C11 C12 -64.6(3)
C16 C11 C12 C13 -0.1(5)
P1 C11 C12 C13 172.6(3)
C11 C12 C13 C14 -0.2(5)
C12 C13 C14 C15 0.3(5)
C13 C14 C15 C16 -0.1(6)
C12 C11 C16 C15 0.3(5)
P1 C11 C16 C15 -172.2(3)
C14 C15 C16 C11 -0.2(5)
C11 P1 C21 C22 123.7(2)
C8 P1 C21 C22 -128.0(2)
Os P1 C21 C22 -5.3(3)
C11 P1 C21 C26 -59.3(3)
C8 P1 C21 C26 49.0(3)
Os P1 C21 C26 171.8(2)
C26 C21 C22 C23 -2.1(4)
P1 C21 C22 C23 175.0(2)
C21 C22 C23 C24 0.2(5)
C22 C23 C24 C25 1.3(5)
C23 C24 C25 C26 -0.9(5)
C24 C25 C26 C21 -1.1(5)
C22 C21 C26 C25 2.6(5)
P1 C21 C26 C25 -174.5(3)
C41 P2 C31 C36 52.9(3)
C8 P2 C31 C36 -51.5(3)
Rh P2 C31 C36 -179.2(2)
C41 P2 C31 C32 -131.1(2)
C8 P2 C31 C32 124.6(2)
Rh P2 C31 C32 -3.1(3)
C36 C31 C32 C33 -0.3(5)
P2 C31 C32 C33 -176.5(2)
C31 C32 C33 C34 -0.3(5)
C32 C33 C34 C35 0.1(5)
C33 C34 C35 C36 0.7(6)
C32 C31 C36 C35 1.2(5)
P2 C31 C36 C35 177.2(3)
C34 C35 C36 C31 -1.4(5)
C31 P2 C41 C42 177.3(3)
C8 P2 C41 C42 -77.1(3)
Rh P2 C41 C42 45.7(3)
C31 P2 C41 C46 2.3(3)
C8 P2 C41 C46 107.9(3)
Rh P2 C41 C46 -129.3(3)
C46 C41 C42 C43 0.2(5)
P2 C41 C42 C43 -175.1(3)
C41 C42 C43 C44 1.2(6)
C42 C43 C44 C45 -1.3(6)
C43 C44 C45 C46 -0.1(6)
C44 C45 C46 C41 1.5(6)
C42 C41 C46 C45 -1.6(5)
P2 C41 C46 C45 173.4(3)
C9 P3 C51 C56 -134.1(2)
C61 P3 C51 C56 -27.5(3)
Os P3 C51 C56 104.6(2)
C9 P3 C51 C52 48.2(3)
C61 P3 C51 C52 154.8(2)
Os P3 C51 C52 -73.1(3)
C56 C51 C52 C53 1.1(5)
P3 C51 C52 C53 178.8(3)
C51 C52 C53 C54 -0.3(5)
C52 C53 C54 C55 -0.4(6)
C53 C54 C55 C56 0.2(5)
C52 C51 C56 C55 -1.2(5)
P3 C51 C56 C55 -178.9(2)
C54 C55 C56 C51 0.6(5)
C9 P3 C61 C62 -123.5(3)
C51 P3 C61 C62 130.9(3)
Os P3 C61 C62 1.1(3)
C9 P3 C61 C66 55.0(3)
C51 P3 C61 C66 -50.6(3)
Os P3 C61 C66 179.6(2)
C66 C61 C62 C63 0.3(5)
P3 C61 C62 C63 178.8(3)
C61 C62 C63 C64 1.2(5)
C62 C63 C64 C65 -1.7(5)
C63 C64 C65 C66 0.7(5)
C64 C65 C66 C61 0.8(5)
C62 C61 C66 C65 -1.2(5)
P3 C61 C66 C65 -179.8(3)
C9 P4 C71 C72 145.8(2)
C81 P4 C71 C72 -114.1(3)
Rh P4 C71 C72 22.7(3)
C9 P4 C71 C76 -37.4(3)
C81 P4 C71 C76 62.7(3)
Rh P4 C71 C76 -160.5(2)
C76 C71 C72 C73 0.1(5)
P4 C71 C72 C73 177.0(3)
C71 C72 C73 C74 0.6(6)
C72 C73 C74 C75 -0.5(6)
C73 C74 C75 C76 -0.2(6)
C74 C75 C76 C71 0.9(6)
C72 C71 C76 C75 -0.9(5)
P4 C71 C76 C75 -177.7(3)
C71 P4 C81 C86 22.3(3)
C9 P4 C81 C86 129.8(3)
Rh P4 C81 C86 -104.9(3)
C71 P4 C81 C82 -155.4(3)
C9 P4 C81 C82 -48.0(3)
Rh P4 C81 C82 77.4(3)
C86 C81 C82 C83 1.3(5)
P4 C81 C82 C83 179.1(3)
C81 C82 C83 C84 0.6(6)
C82 C83 C84 C85 -1.8(7)
C83 C84 C85 C86 1.2(9)
C84 C85 C86 C81 0.7(8)
C82 C81 C86 C85 -1.9(6)
P4 C81 C86 C85 -179.7(4)
O91 S C91 F93 -61.7(9)
O93 S C91 F93 179.8(7)
O92 S C91 F93 60.5(8)
O91 S C91 F91 174.3(7)
O93 S C91 F91 55.8(8)
O92 S C91 F91 -63.5(8)
O91 S C91 F92 58.4(7)
O93 S C91 F92 -60.1(7)
O92 S C91 F92 -179.4(7)
